data_4082738
loop_
_publ_author_name
'Liu, Jun-Feng'
'Pan, Fu-Xing'
'Yao, Shuang'
'Min, Xue'
'Cui, Dongmei'
'Sun, Zhong-Ming'

_publ_section_title
;
 Syntheses, Structure, and Properties of Mixed Cp--Amidinate
 Rare-Earth-Metal(III) Complexes
;
_journal_issue 6
_journal_name_full Organometallics
_journal_page_first 1374
_journal_paper_doi 10.1021/om400856d
_journal_volume 33
_journal_year 2014
_chemical_formula_sum 'C30 H38 N3 Si2 Tb'
_chemical_formula_weight 655.73
_chemical_name_systematic
; 
 ? 
;
_space_group_IT_number 2
_symmetry_cell_setting triclinic
_symmetry_space_group_name_Hall '-P 1'
_symmetry_space_group_name_H-M 'P -1'
_atom_sites_solution_hydrogens geom
_atom_sites_solution_primary direct
_atom_sites_solution_secondary difmap
_audit_creation_method SHELXL-97
_cell_angle_alpha 89.3850(10)
_cell_angle_beta 86.738(2)
_cell_angle_gamma 80.3400(10)
_cell_formula_units_Z 2
_cell_length_a 8.6924(8)
_cell_length_b 8.8972(8)
_cell_length_c 20.5148(18)
_cell_measurement_temperature 293(2)
_cell_volume 1561.5(2)
_computing_structure_refinement 'SHELXL-97 (Sheldrick, 1997)'
_computing_structure_solution 'SHELXS-97 (Sheldrick, 1990)'
_diffrn_ambient_temperature 293(2)
_diffrn_measured_fraction_theta_full 0.983
_diffrn_measured_fraction_theta_max 0.983
_diffrn_radiation_monochromator graphite
_diffrn_radiation_source 'fine-focus sealed tube'
_diffrn_radiation_type MoK\a
_diffrn_radiation_wavelength 0.71073
_diffrn_reflns_av_R_equivalents 0.0251
_diffrn_reflns_av_sigmaI/netI 0.0531
_diffrn_reflns_limit_h_max 10
_diffrn_reflns_limit_h_min -10
_diffrn_reflns_limit_k_max 10
_diffrn_reflns_limit_k_min -10
_diffrn_reflns_limit_l_max 25
_diffrn_reflns_limit_l_min -15
_diffrn_reflns_number 8657
_diffrn_reflns_theta_full 26.09
_diffrn_reflns_theta_max 26.09
_diffrn_reflns_theta_min 2.32
_exptl_absorpt_coefficient_mu 2.363
_exptl_absorpt_correction_T_max 0.7453
_exptl_absorpt_correction_T_min 0.6636
_exptl_absorpt_correction_type multi-scan
_exptl_absorpt_process_details sadabs
_exptl_crystal_density_diffrn 1.395
_exptl_crystal_density_method 'not measured'
_exptl_crystal_F_000 664
_exptl_crystal_size_max 0.23
_exptl_crystal_size_mid 0.16
_exptl_crystal_size_min 0.13
_refine_diff_density_max 1.134
_refine_diff_density_min -1.866
_refine_diff_density_rms 0.120
_refine_ls_extinction_method none
_refine_ls_goodness_of_fit_ref 1.032
_refine_ls_hydrogen_treatment mixed
_refine_ls_matrix_type full
_refine_ls_number_parameters 331
_refine_ls_number_reflns 6077
_refine_ls_number_restraints 0
_refine_ls_restrained_S_all 1.032
_refine_ls_R_factor_all 0.0527
_refine_ls_R_factor_gt 0.0426
_refine_ls_shift/su_max 0.001
_refine_ls_shift/su_mean 0.000
_refine_ls_structure_factor_coef Fsqd
_refine_ls_weighting_details 'calc w=1/[\s^2^(Fo^2^)+(0.0692P)^2^+0.0000P] where P=(Fo^2^+2Fc^2^)/3'
_refine_ls_weighting_scheme calc
_refine_ls_wR_factor_gt 0.1092
_refine_ls_wR_factor_ref 0.1155
_reflns_number_gt 5212
_reflns_number_total 6077
_reflns_threshold_expression >2sigma(I)
_cod_data_source_file om400856d_si_002.cif
_cod_data_source_block 6
_cod_original_sg_symbol_H-M P-1
_cod_database_code 4082738

loop_
_symmetry_equiv_pos_as_xyz
'x, y, z'
'-x, -y, -z'

loop_
_atom_site_label
_atom_site_type_symbol
_atom_site_fract_x
_atom_site_fract_y
_atom_site_fract_z
_atom_site_U_iso_or_equiv
_atom_site_adp_type
_atom_site_occupancy
_atom_site_symmetry_multiplicity
_atom_site_calc_flag
_atom_site_refinement_flags
Tb1 Tb 1.01098(3) 0.63087(3) 0.307380(12) 0.03991(11) Uani 1 1 d .
Si1 Si 1.31752(19) 0.37860(17) 0.19360(8) 0.0489(4) Uani 1 1 d .
Si2 Si 0.8319(2) 0.85898(18) 0.16089(9) 0.0580(4) Uani 1 1 d .
N1 N 1.1550(5) 0.5169(5) 0.2117(2) 0.0439(10) Uani 1 1 d .
N2 N 0.9613(5) 0.7177(5) 0.1982(2) 0.0446(10) Uani 1 1 d .
N3 N 0.7906(6) 0.8474(6) 0.3356(3) 0.0611(13) Uani 1 1 d .
C1 C 1.0866(6) 0.6283(6) 0.1742(3) 0.0428(12) Uani 1 1 d .
C2 C 1.1613(7) 0.6607(6) 0.1098(3) 0.0502(13) Uani 1 1 d .
C3 C 1.2419(8) 0.7844(8) 0.1049(3) 0.0660(17) Uani 1 1 d .
H3 H 1.2451 0.8462 0.1421 0.079 Uiso 1 1 calc R
C4 C 1.3154(11) 0.8169(10) 0.0477(4) 0.091(3) Uani 1 1 d .
H4 H 1.3714 0.8999 0.0453 0.110 Uiso 1 1 calc R
C5 C 1.3092(13) 0.7303(11) -0.0066(4) 0.102(3) Uani 1 1 d .
H5 H 1.3590 0.7554 -0.0467 0.122 Uiso 1 1 calc R
C6 C 1.2326(12) 0.6089(10) -0.0037(4) 0.092(3) Uani 1 1 d .
H6 H 1.2309 0.5483 -0.0414 0.111 Uiso 1 1 calc R
C7 C 1.1563(9) 0.5737(8) 0.0549(3) 0.0682(18) Uani 1 1 d .
H7 H 1.1011 0.4901 0.0570 0.082 Uiso 1 1 calc R
C8 C 0.6993(7) 0.9379(7) 0.3618(3) 0.0517(14) Uani 1 1 d .
C9 C 0.5875(6) 1.0468(6) 0.3975(3) 0.0441(12) Uani 1 1 d .
C10 C 0.6291(8) 1.1823(7) 0.4165(3) 0.0577(15) Uani 1 1 d .
H10 H 0.7294 1.2062 0.4043 0.069 Uiso 1 1 calc R
C11 C 0.5211(10) 1.2818(7) 0.4534(4) 0.075(2) Uani 1 1 d .
H11 H 0.5480 1.3746 0.4679 0.090 Uiso 1 1 calc R
C12 C 0.3770(9) 1.2491(9) 0.4694(3) 0.075(2) Uani 1 1 d .
H12 H 0.3037 1.3202 0.4943 0.090 Uiso 1 1 calc R
C13 C 0.3349(7) 1.1156(8) 0.4503(3) 0.0626(17) Uani 1 1 d .
H13 H 0.2334 1.0943 0.4620 0.075 Uiso 1 1 calc R
C14 C 0.4405(7) 1.0117(7) 0.4138(3) 0.0513(14) Uani 1 1 d .
H14 H 0.4131 0.9184 0.4001 0.062 Uiso 1 1 calc R
C15 C 0.9943(8) 0.3681(8) 0.3697(4) 0.074(2) Uani 1 1 d .
H15 H 1.0910 0.3173 0.3845 0.088 Uiso 1 1 calc R
C16 C 0.9376(11) 0.3487(8) 0.3106(4) 0.081(2) Uani 1 1 d .
H16 H 0.9864 0.2816 0.2770 0.097 Uiso 1 1 calc R
C17 C 0.7943(11) 0.4457(11) 0.3085(4) 0.086(3) Uani 1 1 d .
H17 H 0.7279 0.4573 0.2729 0.103 Uiso 1 1 calc R
C18 C 0.7660(8) 0.5219(8) 0.3673(4) 0.072(2) Uani 1 1 d .
H18 H 0.6766 0.5952 0.3794 0.086 Uiso 1 1 calc R
C19 C 0.8879(9) 0.4739(9) 0.4045(4) 0.074(2) Uani 1 1 d .
H19 H 0.8986 0.5074 0.4476 0.089 Uiso 1 1 calc R
C20 C 1.2292(15) 0.6561(11) 0.3919(6) 0.103(4) Uani 1 1 d .
H20 H 1.2506 0.5706 0.4200 0.123 Uiso 1 1 calc R
C21 C 1.1217(11) 0.7793(15) 0.4031(4) 0.098(3) Uani 1 1 d .
H21 H 1.0535 0.7984 0.4411 0.118 Uiso 1 1 calc R
C22 C 1.1265(11) 0.8712(9) 0.3517(7) 0.101(4) Uani 1 1 d .
H22 H 1.0624 0.9678 0.3468 0.121 Uiso 1 1 calc R
C23 C 1.2369(16) 0.8048(19) 0.3079(5) 0.120(5) Uani 1 1 d .
H23 H 1.2632 0.8441 0.2662 0.145 Uiso 1 1 calc R
C24 C 1.3022(9) 0.6745(16) 0.3335(8) 0.116(5) Uani 1 1 d .
H24 H 1.3868 0.6052 0.3139 0.139 Uiso 1 1 calc R
C25 C 1.3723(10) 0.2733(9) 0.2699(4) 0.092(3) Uani 1 1 d .
H25A H 1.3791 0.3462 0.3046 0.139 Uiso 1 1 calc R
H25B H 1.4738 0.2072 0.2623 0.139 Uiso 1 1 calc R
H25C H 1.2928 0.2110 0.2829 0.139 Uiso 1 1 calc R
C26 C 1.2752(10) 0.2339(8) 0.1350(4) 0.085(2) Uani 1 1 d .
H26A H 1.1691 0.2130 0.1447 0.127 Uiso 1 1 calc R
H26B H 1.3504 0.1396 0.1392 0.127 Uiso 1 1 calc R
H26C H 1.2837 0.2730 0.0904 0.127 Uiso 1 1 calc R
C27 C 1.4918(8) 0.4557(8) 0.1616(4) 0.0732(19) Uani 1 1 d .
H27A H 1.4722 0.5012 0.1185 0.110 Uiso 1 1 calc R
H27B H 1.5818 0.3731 0.1579 0.110 Uiso 1 1 calc R
H27C H 1.5135 0.5338 0.1915 0.110 Uiso 1 1 calc R
C28 C 0.6290(8) 0.8450(9) 0.1925(5) 0.091(3) Uani 1 1 d .
H28A H 0.5962 0.7561 0.1732 0.136 Uiso 1 1 calc R
H28B H 0.5578 0.9375 0.1807 0.136 Uiso 1 1 calc R
H28C H 0.6266 0.8341 0.2401 0.136 Uiso 1 1 calc R
C29 C 0.8328(13) 0.8434(11) 0.0696(4) 0.115(4) Uani 1 1 d .
H29A H 0.9240 0.8816 0.0497 0.173 Uiso 1 1 calc R
H29B H 0.7371 0.9040 0.0541 0.173 Uiso 1 1 calc R
H29C H 0.8378 0.7364 0.0574 0.173 Uiso 1 1 calc R
C30 C 0.8728(10) 1.0477(8) 0.1836(4) 0.086(2) Uani 1 1 d .
H30A H 0.9050 1.0446 0.2287 0.129 Uiso 1 1 calc R
H30B H 0.7784 1.1241 0.1799 0.129 Uiso 1 1 calc R
H30C H 0.9569 1.0748 0.1543 0.129 Uiso 1 1 calc R

loop_
_atom_site_aniso_label
_atom_site_aniso_U_11
_atom_site_aniso_U_22
_atom_site_aniso_U_33
_atom_site_aniso_U_23
_atom_site_aniso_U_13
_atom_site_aniso_U_12
Tb1 0.03957(15) 0.03721(15) 0.04214(17) -0.00391(10) -0.00168(10) -0.00411(10)
Si1 0.0531(9) 0.0390(8) 0.0497(9) -0.0019(7) 0.0012(7) 0.0048(6)
Si2 0.0625(10) 0.0395(8) 0.0702(12) 0.0013(8) -0.0235(9) 0.0030(7)
N1 0.050(3) 0.034(2) 0.043(3) 0.0012(19) 0.0030(19) 0.0054(18)
N2 0.049(3) 0.038(2) 0.046(3) 0.0034(19) -0.009(2) -0.0035(19)
N3 0.052(3) 0.057(3) 0.071(4) -0.011(3) 0.002(3) -0.002(2)
C1 0.053(3) 0.038(3) 0.037(3) -0.004(2) -0.008(2) -0.005(2)
C2 0.064(4) 0.041(3) 0.043(3) 0.004(2) -0.007(3) 0.001(2)
C3 0.086(5) 0.059(4) 0.054(4) 0.005(3) -0.001(3) -0.017(3)
C4 0.126(7) 0.086(6) 0.066(5) 0.012(4) 0.003(5) -0.035(5)
C5 0.155(9) 0.093(7) 0.052(5) 0.015(5) 0.026(5) -0.018(6)
C6 0.143(8) 0.088(6) 0.045(4) -0.012(4) 0.008(4) -0.019(5)
C7 0.095(5) 0.058(4) 0.052(4) -0.001(3) -0.008(3) -0.011(4)
C8 0.052(3) 0.047(3) 0.054(4) -0.004(3) -0.008(3) -0.002(3)
C9 0.046(3) 0.037(3) 0.046(3) 0.000(2) 0.001(2) 0.001(2)
C10 0.070(4) 0.043(3) 0.060(4) -0.001(3) 0.006(3) -0.012(3)
C11 0.107(6) 0.041(3) 0.074(5) -0.015(3) 0.005(4) -0.009(4)
C12 0.090(5) 0.068(5) 0.054(4) -0.006(3) 0.012(4) 0.019(4)
C13 0.050(3) 0.076(5) 0.056(4) 0.009(3) 0.002(3) 0.005(3)
C14 0.055(3) 0.047(3) 0.053(4) 0.005(3) -0.011(3) -0.009(3)
C15 0.063(4) 0.054(4) 0.103(6) 0.026(4) 0.003(4) -0.010(3)
C16 0.111(7) 0.058(4) 0.076(5) -0.020(4) 0.031(5) -0.037(4)
C17 0.104(6) 0.102(6) 0.074(5) 0.028(5) -0.036(5) -0.068(6)
C18 0.051(4) 0.058(4) 0.103(6) 0.008(4) 0.012(4) -0.011(3)
C19 0.091(5) 0.075(5) 0.061(4) 0.007(4) 0.010(4) -0.031(4)
C20 0.124(9) 0.078(6) 0.123(9) 0.030(6) -0.078(7) -0.045(6)
C21 0.096(7) 0.150(10) 0.065(5) -0.052(6) 0.011(5) -0.067(7)
C22 0.082(6) 0.046(4) 0.182(12) -0.003(6) -0.058(7) -0.020(4)
C23 0.118(9) 0.213(14) 0.065(6) 0.011(8) -0.021(6) -0.122(10)
C24 0.032(4) 0.148(10) 0.166(12) -0.097(9) -0.011(5) -0.002(5)
C25 0.103(6) 0.082(5) 0.071(5) 0.021(4) 0.002(4) 0.041(5)
C26 0.098(6) 0.047(4) 0.106(6) -0.026(4) -0.010(5) -0.003(4)
C27 0.056(4) 0.072(5) 0.089(5) -0.005(4) 0.005(3) -0.004(3)
C28 0.055(4) 0.079(5) 0.141(8) -0.001(5) -0.033(4) -0.006(4)
C29 0.143(9) 0.107(7) 0.077(6) 0.012(5) -0.041(6) 0.046(6)
C30 0.089(5) 0.045(4) 0.124(7) 0.008(4) -0.016(5) -0.011(4)

loop_
_atom_type_symbol
_atom_type_description
_atom_type_scat_dispersion_real
_atom_type_scat_dispersion_imag
_atom_type_scat_source
C C 0.0033 0.0016 'International Tables Vol C Tables 4.2.6.8 and 6.1.1.4'
H H 0.0000 0.0000 'International Tables Vol C Tables 4.2.6.8 and 6.1.1.4'
N N 0.0061 0.0033 'International Tables Vol C Tables 4.2.6.8 and 6.1.1.4'
Si Si 0.0817 0.0704 'International Tables Vol C Tables 4.2.6.8 and 6.1.1.4'
Tb Tb -0.1723 4.1537 'International Tables Vol C Tables 4.2.6.8 and 6.1.1.4'

loop_
_geom_angle_atom_site_label_1
_geom_angle_atom_site_label_2
_geom_angle_atom_site_label_3
_geom_angle
N2 Tb1 N1 56.29(14)
N2 Tb1 N3 82.20(17)
N1 Tb1 N3 138.49(16)
N2 Tb1 C15 133.3(2)
N1 Tb1 C15 95.7(2)
N3 Tb1 C15 115.6(2)
N2 Tb1 C20 135.3(3)
N1 Tb1 C20 104.8(4)
N3 Tb1 C20 105.0(3)
C15 Tb1 C20 84.0(3)
N2 Tb1 C21 127.8(3)
N1 Tb1 C21 127.0(2)
N3 Tb1 C21 76.5(3)
C15 Tb1 C21 98.8(3)
C20 Tb1 C21 28.7(3)
N2 Tb1 C16 104.1(2)
N1 Tb1 C16 78.16(19)
N3 Tb1 C16 116.4(2)
C15 Tb1 C16 29.3(2)
C20 Tb1 C16 111.0(3)
C21 Tb1 C16 128.1(4)
N2 Tb1 C19 140.4(2)
N1 Tb1 C19 124.6(2)
N3 Tb1 C19 86.7(2)
C15 Tb1 C19 29.7(2)
C20 Tb1 C19 84.3(3)
C21 Tb1 C19 85.5(3)
C16 Tb1 C19 48.7(2)
N2 Tb1 C22 99.2(3)
N1 Tb1 C22 112.9(3)
N3 Tb1 C22 70.0(2)
C15 Tb1 C22 127.2(3)
C20 Tb1 C22 47.1(3)
C21 Tb1 C22 28.6(3)
C16 Tb1 C22 156.4(3)
C19 Tb1 C22 112.4(4)
N2 Tb1 C23 88.4(2)
N1 Tb1 C23 84.6(3)
N3 Tb1 C23 94.8(4)
C15 Tb1 C23 129.0(4)
C20 Tb1 C23 47.5(3)
C21 Tb1 C23 47.6(3)
C16 Tb1 C23 147.5(5)
C19 Tb1 C23 130.5(3)
C22 Tb1 C23 28.8(3)
N2 Tb1 C17 93.14(19)
N1 Tb1 C17 94.5(3)
N3 Tb1 C17 87.5(3)
C15 Tb1 C17 48.6(2)
C20 Tb1 C17 130.6(3)
C21 Tb1 C17 132.1(3)
C16 Tb1 C17 30.0(3)
C19 Tb1 C17 48.3(2)
C22 Tb1 C17 152.4(4)
C23 Tb1 C17 177.4(4)
N2 Tb1 C24 108.2(4)
N1 Tb1 C24 80.1(3)
N3 Tb1 C24 116.6(2)
C15 Tb1 C24 101.3(4)
C20 Tb1 C24 28.9(3)
C21 Tb1 C24 47.1(3)
C16 Tb1 C24 120.4(4)
C19 Tb1 C24 110.8(4)
C22 Tb1 C24 46.7(3)
C23 Tb1 C24 28.3(3)
C17 Tb1 C24 149.2(4)
N1 Si1 C27 114.1(3)
N1 Si1 C25 108.5(3)
C27 Si1 C25 106.8(4)
N1 Si1 C26 112.0(3)
C27 Si1 C26 108.8(4)
C25 Si1 C26 106.2(4)
N2 Si2 C30 109.2(3)
N2 Si2 C28 108.4(3)
C30 Si2 C28 107.9(4)
N2 Si2 C29 114.8(3)
C30 Si2 C29 109.9(5)
C28 Si2 C29 106.2(5)
C1 N1 Si1 129.3(4)
C1 N1 Tb1 91.2(3)
Si1 N1 Tb1 137.7(2)
C1 N2 Si2 130.5(4)
C1 N2 Tb1 91.9(3)
Si2 N2 Tb1 137.1(3)
C8 N3 Tb1 165.2(5)
N2 C1 N1 118.3(5)
N2 C1 C2 121.1(5)
N1 C1 C2 120.2(5)
N2 C1 Tb1 59.9(3)
N1 C1 Tb1 60.2(3)
C2 C1 Tb1 161.3(4)
C7 C2 C3 118.7(6)
C7 C2 C1 123.1(6)
C3 C2 C1 118.3(5)
C4 C3 C2 120.7(7)
C3 C4 C5 120.2(8)
C6 C5 C4 120.7(7)
C5 C6 C7 119.8(7)
C2 C7 C6 119.9(7)
N3 C8 C9 177.1(7)
C10 C9 C14 121.7(5)
C10 C9 C8 119.5(5)
C14 C9 C8 118.9(5)
C11 C10 C9 118.1(6)
C12 C11 C10 120.8(7)
C11 C12 C13 121.3(6)
C12 C13 C14 119.7(6)
C13 C14 C9 118.4(6)
C16 C15 C19 108.6(7)
C16 C15 Tb1 76.1(4)
C19 C15 Tb1 76.0(4)
C15 C16 C17 107.1(7)
C15 C16 Tb1 74.6(4)
C17 C16 Tb1 75.4(4)
C18 C17 C16 107.8(7)
C18 C17 Tb1 75.6(4)
C16 C17 Tb1 74.6(4)
C19 C18 C17 107.9(7)
C19 C18 Tb1 74.9(4)
C17 C18 Tb1 74.8(4)
C18 C19 C15 108.6(7)
C18 C19 Tb1 76.2(4)
C15 C19 Tb1 74.2(4)
C21 C20 C24 107.6(9)
C21 C20 Tb1 76.0(5)
C24 C20 Tb1 76.7(5)
C20 C21 C22 107.8(9)
C20 C21 Tb1 75.3(5)
C22 C21 Tb1 76.1(5)
C21 C22 C23 108.7(9)
C21 C22 Tb1 75.3(4)
C23 C22 Tb1 75.6(5)
C24 C23 C22 107.1(9)
C24 C23 Tb1 76.3(6)
C22 C23 Tb1 75.6(5)
C23 C24 C20 108.8(9)
C23 C24 Tb1 75.4(5)
C20 C24 Tb1 74.4(5)

loop_
_geom_bond_atom_site_label_1
_geom_bond_atom_site_label_2
_geom_bond_distance
Tb1 N2 2.399(4)
Tb1 N1 2.406(4)
Tb1 N3 2.525(5)
Tb1 C15 2.674(6)
Tb1 C20 2.680(7)
Tb1 C21 2.688(7)
Tb1 C16 2.691(7)
Tb1 C19 2.696(6)
Tb1 C22 2.697(7)
Tb1 C23 2.697(8)
Tb1 C17 2.701(7)
Tb1 C24 2.708(7)
Si1 N1 1.736(4)
Si1 C27 1.850(7)
Si1 C25 1.859(7)
Si1 C26 1.865(7)
Si2 N2 1.742(4)
Si2 C30 1.844(7)
Si2 C28 1.867(8)
Si2 C29 1.879(9)
N1 C1 1.329(6)
N2 C1 1.311(7)
N3 C8 1.147(7)
C1 C2 1.486(8)
C2 C7 1.380(8)
C2 C3 1.400(9)
C3 C4 1.356(10)
C4 C5 1.370(11)
C5 C6 1.360(12)
C6 C7 1.399(10)
C8 C9 1.427(8)
C9 C10 1.382(8)
C9 C14 1.387(8)
C10 C11 1.376(9)
C11 C12 1.355(10)
C12 C13 1.368(10)
C13 C14 1.382(9)
C15 C16 1.358(11)
C15 C19 1.378(10)
C16 C17 1.394(12)
C17 C18 1.379(11)
C18 C19 1.351(10)
C20 C21 1.329(13)
C20 C24 1.345(15)
C21 C22 1.330(13)
C22 C23 1.342(16)
C23 C24 1.319(16)
